data_4344153
loop_
_publ_author_name
'Chu De-Qing'
'Pan Chengling'
'Duan Limei'
'Yu Ji-Hui'
'Xu Jiqing'
'Wang Limin'
'Wang Tiegang'

_publ_section_title
;
 The synthesis and structural characterization of a novel layered compound
 (Na0.5 Fe Mo H1.5 O5)n
;
_journal_name_full 'Inorganic Chemistry Communications'
_journal_page_first 989
_journal_page_last 992
_journal_volume 5
_journal_year 2002
_chemical_formula_sum 'Fe H1.5 Mo Na0.5 O5'
_chemical_name_systematic '(Na0.5 Fe H1.5 Mo O5)'
_space_group_IT_number 12
_symmetry_space_group_name_Hall '-C 2y'
_symmetry_space_group_name_H-M 'C 1 2/m 1'
_cell_angle_alpha 90
_cell_angle_beta 116.04
_cell_angle_gamma 90
_cell_formula_units_Z 4
_cell_length_a 9.501
_cell_length_b 6.4129
_cell_length_c 7.6581
_cell_volume 419.234
_citation_journal_id_ASTM ICCOFP
_cod_data_source_file ChuDe-Qing_ICCOFP_2002_350.cif
_cod_data_source_block H1.5Fe1Mo1Na0.5O5
_cod_original_cell_volume 419.2345
_cod_original_formula_sum 'H1.5 Fe1 Mo1 Na0.5 O5'
_cod_database_code 4344153

loop_
_symmetry_equiv_pos_as_xyz
x,y,z
-x,y,-z
-x,-y,-z
x,-y,z
x+1/2,y+1/2,z
-x+1/2,y+1/2,-z
-x+1/2,-y+1/2,-z
x+1/2,-y+1/2,z

loop_
_atom_site_label
_atom_site_type_symbol
_atom_site_fract_x
_atom_site_fract_y
_atom_site_fract_z
_atom_site_occupancy
_atom_site_U_iso_or_equiv
Na1 Na+1 0.5 0.5 0 1 0.0
O3 O-2 0.2651 0 -0.0187 1 0.0
O4 O-2 0.6486 0.5 0.5859 1 0.0
O2 O-2 0.5342 0.775 0.2398 1 0.0
Fe1 Fe+2 0.75 0.75 0.5 1 0.0
Mo1 Mo+6 0.4179 0 0.2115 1 0.0
O1 O-2 0.3304 0 0.3817 1 0.0
